data_4322988
loop_
_publ_author_name
'Scott Chadwick'
'Ulrich Englich'
'Bruce Noll'
'Karin Ruhlandt-Senge'

_publ_section_title
;
 Syntheses and Structure Determinations of Calcium Thiolates
;
_journal_name_full 'Inorganic Chemistry'
_journal_page_first 4718
_journal_page_last 4725
_journal_paper_doi 10.1021/ic980086l
_journal_volume 37
_journal_year 1998
_chemical_formula_sum 'C24 H48 Br4 Ca Li2 O6'
_chemical_formula_weight 806.22
_space_group_IT_number 14
_symmetry_cell_setting monoclinic
_symmetry_space_group_name_Hall '-P 2yn'
_symmetry_space_group_name_H-M 'P 1 21/n 1'
_atom_sites_solution_hydrogens geom
_atom_sites_solution_primary direct
_atom_sites_solution_secondary difmap
_audit_creation_method SHELXL
_cell_angle_alpha 90.00
_cell_angle_beta 105.87(3)
_cell_angle_gamma 90.00
_cell_formula_units_Z 2
_cell_length_a 8.731(2)
_cell_length_b 13.659(3)
_cell_length_c 15.687(3)
_cell_measurement_reflns_used 25
_cell_measurement_temperature 213(2)
_cell_measurement_theta_max 40
_cell_measurement_theta_min 25
_cell_volume 1799.5(7)
_computing_cell_refinement 'TEXSAN (VMS-Version, MSC)'
_computing_data_collection 'TEXSAN (VMS-Version, MSC)'
_computing_data_reduction 'TEXSAN (VMS-Version, MSC)'
_computing_molecular_graphics SHELXTL-Plus
_computing_publication_material SHELXTL-Plus
_computing_structure_refinement 'SHELXL-93 (Sheldrick, 1993)'
_computing_structure_solution 'SHELXS-86 (Sheldrick, 1990)'
_diffrn_ambient_temperature 213(2)
_diffrn_measurement_device 'Rigaku AFC5S'
_diffrn_measurement_method \w
_diffrn_radiation_monochromator graphite
_diffrn_radiation_source 'fine-focus sealed tube'
_diffrn_radiation_type MoK\a
_diffrn_radiation_wavelength 0.71073
_diffrn_reflns_av_R_equivalents 0.0000
_diffrn_reflns_av_sigmaI/netI 0.1095
_diffrn_reflns_limit_h_max 9
_diffrn_reflns_limit_h_min 0
_diffrn_reflns_limit_k_max 16
_diffrn_reflns_limit_k_min 0
_diffrn_reflns_limit_l_max 17
_diffrn_reflns_limit_l_min -18
_diffrn_reflns_number 1370
_diffrn_reflns_theta_max 24.98
_diffrn_reflns_theta_min 2.01
_diffrn_standards_decay_% no
_diffrn_standards_interval_count 150
_diffrn_standards_number 3
_exptl_absorpt_coefficient_mu 4.645
_exptl_absorpt_correction_type none
_exptl_crystal_colour colorless
_exptl_crystal_density_diffrn 1.488
_exptl_crystal_description block
_exptl_crystal_F_000 812
_exptl_crystal_size_max 0.4
_exptl_crystal_size_mid 0.4
_exptl_crystal_size_min 0.2
_refine_diff_density_max 0.333
_refine_diff_density_min -0.572
_refine_diff_density_rms 0.106
_refine_ls_extinction_method none
_refine_ls_goodness_of_fit_all 1.016
_refine_ls_goodness_of_fit_obs 1.127
_refine_ls_hydrogen_treatment riding
_refine_ls_matrix_type full
_refine_ls_number_parameters 164
_refine_ls_number_reflns 1369
_refine_ls_number_restraints 0
_refine_ls_restrained_S_all 1.020
_refine_ls_restrained_S_obs 1.127
_refine_ls_R_factor_all 0.1347
_refine_ls_R_factor_obs 0.0633
_refine_ls_shift/esd_max 0.001
_refine_ls_shift/esd_mean 0.000
_refine_ls_structure_factor_coef Fsqd
_refine_ls_weighting_details 'w=1/[\s^2^(Fo^2^)+(0.0936P)^2^+0.0000P] where P=(Fo^2^+2Fc^2^)/3'
_refine_ls_weighting_scheme calc
_refine_ls_wR_factor_all 0.1777
_refine_ls_wR_factor_obs 0.1435
_reflns_number_observed 801
_reflns_number_total 1370
_reflns_observed_criterion >2sigma(I)
_cod_data_source_file ic980086l_4.cif
_cod_data_source_block Compound_4
_cod_depositor_comments
;
The following automatic conversions were performed:

'_refine_ls_weighting_scheme' value 'calc
w=1/[\s^2^(Fo^2^)+(0.0936P)^2^+0.0000P] where P=(Fo^2^+2Fc^2^)/3' was
changed to 'calc'. New tag '_refine_ls_weighting_details' was
created. The value of the new tag was set to
'w=1/[\s^2^(Fo^2^)+(0.0936P)^2^+0.0000P] where P=(Fo^2^+2Fc^2^)/3'.

Automatic conversion script
Id: cif_fix_values 3143 2015-03-26 13:38:13Z robertas 
;
_cod_database_code 4322988

loop_
_symmetry_equiv_pos_as_xyz
'x, y, z'
'-x+1/2, y+1/2, -z+1/2'
'-x, -y, -z'
'x-1/2, -y-1/2, z-1/2'

loop_
_atom_site_aniso_label
_atom_site_aniso_U_11
_atom_site_aniso_U_22
_atom_site_aniso_U_33
_atom_site_aniso_U_23
_atom_site_aniso_U_13
_atom_site_aniso_U_12
Ca1 0.038(2) 0.041(2) 0.042(2) 0.001(2) 0.015(2) 0.003(2)
Br1 0.0465(10) 0.0674(12) 0.0682(12) 0.0015(9) 0.0278(8) 0.0103(9)
Br2 0.0714(12) 0.0730(12) 0.0466(10) 0.0078(9) 0.0202(9) 0.0117(11)
O1 0.047(6) 0.075(8) 0.063(7) -0.026(6) 0.035(6) -0.017(6)
C1 0.075(13) 0.061(12) 0.098(15) -0.016(11) 0.034(12) -0.013(10)
C2 0.195(29) 0.162(25) 0.133(22) -0.090(21) 0.105(22) -0.115(23)
C3 0.111(18) 0.066(14) 0.148(21) -0.016(15) 0.079(16) -0.047(14)
C4 0.066(13) 0.086(15) 0.084(14) 0.040(11) 0.030(11) -0.004(11)
O2 0.057(8) 0.060(8) 0.105(10) 0.016(7) 0.019(7) 0.003(7)
C5 0.115(19) 0.069(13) 0.098(15) 0.005(13) 0.057(15) 0.006(14)
C6 0.223(37) 0.095(19) 0.095(17) -0.023(16) 0.093(22) -0.030(23)
C7 0.153(33) 0.155(29) 0.188(33) -0.057(25) -0.016(26) -0.093(29)
C8 0.104(20) 0.128(21) 0.117(22) 0.001(17) 0.015(17) -0.060(19)
O3 0.059(8) 0.076(9) 0.088(9) 0.028(7) -0.015(7) -0.004(7)
C9 0.109(19) 0.086(16) 0.102(17) 0.013(13) 0.031(15) -0.003(15)
C10 0.080(19) 0.201(33) 0.160(27) -0.070(26) -0.006(20) -0.015(22)
C11 0.106(25) 0.248(42) 0.113(21) 0.047(25) -0.016(19) -0.053(29)
C12 0.088(20) 0.151(25) 0.168(28) 0.055(21) -0.011(20) -0.020(20)

loop_
_atom_site_label
_atom_site_type_symbol
_atom_site_fract_x
_atom_site_fract_y
_atom_site_fract_z
_atom_site_U_iso_or_equiv
_atom_site_thermal_displace_type
_atom_site_occupancy
_atom_site_calc_flag
_atom_site_refinement_flags
_atom_site_disorder_group
Ca1 Ca 0.5000 0.0000 0.0000 0.0397(11) Uani 1 d S .
Li1 Li 0.1939(40) 0.1590(23) -0.1326(21) 0.077(9) Uiso 1 d . .
Br1 Br 0.2582(2) 0.12974(13) 0.03050(11) 0.0583(6) Uani 1 d . .
Br2 Br 0.4039(2) 0.06810(13) -0.18077(10) 0.0629(6) Uani 1 d . .
O1 O 0.6823(12) 0.1318(9) 0.0376(7) 0.058(3) Uani 1 d . .
C1 C 0.6961(22) 0.1931(13) 0.1138(14) 0.076(6) Uani 1 d . .
H1A H 0.7190(22) 0.1545(13) 0.1670(14) 0.091 Uiso 1 d R .
H1B H 0.6001(22) 0.2296(13) 0.1088(14) 0.091 Uiso 1 d R .
C2 C 0.8342(37) 0.2615(22) 0.1134(17) 0.151(13) Uani 1 d . .
H2A H 0.9319(37) 0.2359(22) 0.1510(17) 0.182 Uiso 1 d R .
H2B H 0.8166(37) 0.3254(22) 0.1344(17) 0.182 Uiso 1 d R .
C3 C 0.8446(28) 0.2650(15) 0.0239(16) 0.100(7) Uani 1 d . .
H3A H 0.9514(28) 0.2770(15) 0.0210(16) 0.120 Uiso 1 d R .
H3B H 0.7760(28) 0.3154(15) -0.0082(16) 0.120 Uiso 1 d R .
C4 C 0.7858(21) 0.1699(15) -0.0105(12) 0.077(6) Uani 1 d . .
H4A H 0.7310(21) 0.1740(15) -0.0724(12) 0.092 Uiso 1 d R .
H4B H 0.8746(21) 0.1263(15) -0.0033(12) 0.092 Uiso 1 d R .
O2 O 0.1989(14) 0.2965(9) -0.1596(8) 0.075(4) Uani 1 d . .
C5 C 0.0773(29) 0.3587(15) -0.1525(15) 0.089(6) Uani 1 d . .
H5A H -0.0035(29) 0.3211(15) -0.1365(15) 0.106 Uiso 1 d R .
H5B H 0.0310(29) 0.3882(15) -0.2093(15) 0.106 Uiso 1 d R .
C6 C 0.1452(45) 0.4321(18) -0.0869(17) 0.128(11) Uani 1 d . .
H6A H 0.1235(45) 0.4167(18) -0.0316(17) 0.153 Uiso 1 d R .
H6B H 0.1003(45) 0.4948(18) -0.1072(17) 0.153 Uiso 1 d R .
C7 C 0.3154(44) 0.4296(26) -0.0749(23) 0.178(17) Uani 1 d . .
H7A H 0.3734(44) 0.4250(26) -0.0135(23) 0.213 Uiso 1 d R .
H7B H 0.3464(44) 0.4891(26) -0.0981(23) 0.213 Uiso 1 d R .
C8 C 0.3494(31) 0.3467(19) -0.1282(17) 0.120(10) Uani 1 d . .
H8A H 0.3874(31) 0.3673(19) -0.1773(17) 0.144 Uiso 1 d R .
H8B H 0.4272(31) 0.3050(19) -0.0900(17) 0.144 Uiso 1 d R .
O3 O -0.0204(15) 0.1177(9) -0.1956(8) 0.081(4) Uani 1 d . .
C9 C -0.0609(31) 0.0161(16) -0.1849(14) 0.099(7) Uani 1 d . .
H9A H -0.0907(31) 0.0092(16) -0.1307(14) 0.119 Uiso 1 d R .
H9B H 0.0302(31) -0.0246(16) -0.1817(14) 0.119 Uiso 1 d R .
C10 C -0.1961(34) -0.0112(25) -0.2624(22) 0.155(12) Uani 1 d . .
H10A H -0.2848(34) -0.0341(25) -0.2429(22) 0.186 Uiso 1 d R .
H10B H -0.1639(34) -0.0621(25) -0.2961(22) 0.186 Uiso 1 d R .
C11 C -0.2411(38) 0.0817(27) -0.3122(19) 0.164(15) Uani 1 d . .
H11A H -0.3469(38) 0.1023(27) -0.3135(19) 0.197 Uiso 1 d R .
H11B H -0.2378(38) 0.0697(27) -0.3720(19) 0.197 Uiso 1 d R .
C12 C -0.1231(31) 0.1541(21) -0.2716(19) 0.145(12) Uani 1 d . .
H12A H -0.0624(31) 0.1726(21) -0.3117(19) 0.174 Uiso 1 d R .
H12B H -0.1781(31) 0.2110(21) -0.2593(19) 0.174 Uiso 1 d R .

loop_
_atom_type_symbol
_atom_type_description
_atom_type_scat_dispersion_real
_atom_type_scat_dispersion_imag
_atom_type_scat_source
C C 0.0033 0.0016 'International Tables Vol C Tables 4.2.6.8 and 6.1.1.4'
H H 0.0000 0.0000 'International Tables Vol C Tables 4.2.6.8 and 6.1.1.4'
O O 0.0106 0.0060 'International Tables Vol C Tables 4.2.6.8 and 6.1.1.4'
Ca Ca 0.2262 0.3064 'International Tables Vol C Tables 4.2.6.8 and 6.1.1.4'
Br Br -0.2901 2.4595 'International Tables Vol C Tables 4.2.6.8 and 6.1.1.4'
Li Li -0.0003 0.0001 'International Tables Vol C Tables 4.2.6.8 and 6.1.1.4'

loop_
_geom_angle_atom_site_label_1
_geom_angle_atom_site_label_2
_geom_angle_atom_site_label_3
_geom_angle
_geom_angle_site_symmetry_1
_geom_angle_site_symmetry_3
_geom_angle_publ_flag
O1 Ca1 O1 180.0 . 3_655 ?
O1 Ca1 Br2 89.7(3) . . ?
O1 Ca1 Br2 90.3(3) 3_655 . ?
O1 Ca1 Br2 90.3(3) . 3_655 ?
O1 Ca1 Br2 89.7(3) 3_655 3_655 ?
Br2 Ca1 Br2 180.0 . 3_655 ?
O1 Ca1 Br1 88.0(3) . . ?
O1 Ca1 Br1 92.0(3) 3_655 . ?
Br2 Ca1 Br1 86.31(5) . . ?
Br2 Ca1 Br1 93.69(5) 3_655 . ?
O1 Ca1 Br1 92.0(3) . 3_655 ?
O1 Ca1 Br1 88.0(3) 3_655 3_655 ?
Br2 Ca1 Br1 93.69(5) . 3_655 ?
Br2 Ca1 Br1 86.31(5) 3_655 3_655 ?
Br1 Ca1 Br1 180.0 . 3_655 ?
O1 Ca1 Li1 91.6(6) . . ?
O1 Ca1 Li1 88.4(6) 3_655 . ?
Br2 Ca1 Li1 43.3(5) . . ?
Br2 Ca1 Li1 136.7(5) 3_655 . ?
Br1 Ca1 Li1 43.2(5) . . ?
Br1 Ca1 Li1 136.8(5) 3_655 . ?
O1 Ca1 Li1 88.4(6) . 3_655 ?
O1 Ca1 Li1 91.6(6) 3_655 3_655 ?
Br2 Ca1 Li1 136.7(5) . 3_655 ?
Br2 Ca1 Li1 43.3(5) 3_655 3_655 ?
Br1 Ca1 Li1 136.8(5) . 3_655 ?
Br1 Ca1 Li1 43.2(5) 3_655 3_655 ?
Li1 Ca1 Li1 180.0 . 3_655 ?
O2 Li1 O3 104.3(16) . . ?
O2 Li1 Br2 110.8(16) . . ?
O3 Li1 Br2 112.7(14) . . ?
O2 Li1 Br1 111.6(15) . . ?
O3 Li1 Br1 112.9(16) . . ?
Br2 Li1 Br1 104.6(11) . . ?
O2 Li1 Ca1 130.7(14) . . ?
O3 Li1 Ca1 125.0(14) . . ?
Br2 Li1 Ca1 52.3(6) . . ?
Br1 Li1 Ca1 52.6(6) . . ?
Li1 Br1 Ca1 84.2(8) . . ?
Li1 Br2 Ca1 84.4(7) . . ?
C4 O1 C1 107.9(14) . . ?
C4 O1 Ca1 128.7(11) . . ?
C1 O1 Ca1 123.2(10) . . ?
O1 C1 C2 103.9(15) . . ?
C3 C2 C1 106.6(18) . . ?
C2 C3 C4 103.0(18) . . ?
O1 C4 C3 110.0(17) . . ?
C5 O2 C8 109.0(16) . . ?
C5 O2 Li1 121.0(16) . . ?
C8 O2 Li1 117.4(17) . . ?
O2 C5 C6 108.0(22) . . ?
C5 C6 C7 106.4(26) . . ?
C6 C7 C8 107.6(21) . . ?
O2 C8 C7 104.5(24) . . ?
C12 O3 C9 108.9(17) . . ?
C12 O3 Li1 130.1(18) . . ?
C9 O3 Li1 116.7(15) . . ?
O3 C9 C10 108.0(20) . . ?
C11 C10 C9 104.5(23) . . ?
C12 C11 C10 107.4(22) . . ?
O3 C12 C11 110.6(22) . . ?

loop_
_geom_bond_atom_site_label_1
_geom_bond_atom_site_label_2
_geom_bond_distance
_geom_bond_site_symmetry_2
_geom_bond_publ_flag
Ca1 O1 2.368(10) . ?
Ca1 O1 2.368(10) 3_655 ?
Ca1 Br2 2.883(2) . ?
Ca1 Br2 2.883(2) 3_655 ?
Ca1 Br1 2.895(2) . ?
Ca1 Br1 2.895(2) 3_655 ?
Ca1 Li1 3.63(3) . ?
Ca1 Li1 3.63(3) 3_655 ?
Li1 O2 1.93(3) . ?
Li1 O3 1.95(3) . ?
Li1 Br2 2.50(3) . ?
Li1 Br1 2.50(3) . ?
O1 C4 1.42(2) . ?
O1 C1 1.44(2) . ?
C1 C2 1.53(3) . ?
C2 C3 1.43(3) . ?
C3 C4 1.45(3) . ?
O2 C5 1.39(2) . ?
O2 C8 1.44(2) . ?
C5 C6 1.44(3) . ?
C6 C7 1.45(5) . ?
C7 C8 1.48(4) . ?
O3 C12 1.37(2) . ?
O3 C9 1.45(2) . ?
C9 C10 1.49(3) . ?
C10 C11 1.49(4) . ?
C11 C12 1.44(3) . ?

loop_
_cod_changelog_entry_id
_cod_changelog_entry_author
_cod_changelog_entry_date
_cod_changelog_entry_text
1 'Vaitkus, Antanas' 2024-11-17T23:38:10+02:00
;
 Replaced the '&G' character sequence with the backslash character ('\')
 in the '_diffrn_measurement_method' data value.
;
